data_4339803
loop_
_publ_author_name
'Sevryugina, Yulia'
'Rogachev, Andrey Yu'
'Petrukhina, Marina A.'

_publ_section_title
;
 The first hexanuclear copper(I) carboxylate: X-ray crystal structure and
 reactivity in solution and gas-phase reactions.
;
_journal_issue 19
_journal_name_full 'Inorganic chemistry'
_journal_page_first 7870
_journal_page_last 7879
_journal_paper_doi 10.1021/ic7005327
_journal_volume 46
_journal_year 2007
_chemical_formula_moiety
;
 [Cu2 (O2 C F2 C6 H3)2 (C6 H5 C2 C6 H5)](C6 H5 C H3)
;
_chemical_formula_sum 'C49 H34 Cu2 F4 O4'
_chemical_formula_weight 889.84
_chemical_melting_point ?
_chemical_name_systematic
; 
 bis-(3,5-difluorobenzoato-O,O')-bis-(diphenylacetylene)-
 dicopper(I,I), toluene solvate 
;
_space_group_IT_number 14
_symmetry_cell_setting monoclinic
_symmetry_space_group_name_Hall '-P 2ybc'
_symmetry_space_group_name_H-M 'P 1 21/c 1'
_atom_sites_solution_hydrogens geom
_atom_sites_solution_primary direct
_atom_sites_solution_secondary difmap
_audit_creation_method SHELXL-97
_cell_angle_alpha 90.00
_cell_angle_beta 98.7990(10)
_cell_angle_gamma 90.00
_cell_formula_units_Z 4
_cell_length_a 13.4866(10)
_cell_length_b 16.5619(12)
_cell_length_c 18.4314(14)
_cell_measurement_reflns_used 5802
_cell_measurement_temperature 173(2)
_cell_measurement_theta_max 25.61
_cell_measurement_theta_min 2.24
_cell_volume 4068.5(5)
_computing_cell_refinement 'SMART, SAINT'
_computing_data_collection SMART
_computing_data_reduction SAINT
_computing_molecular_graphics 'SHELXP-01 (Sheldrick, 2001)'
_computing_publication_material 'SHELXCIF-01 (Sheldrick, 2001)'
_computing_structure_refinement 'SHELXL-01 (Sheldrick, 2001)'
_computing_structure_solution 'SHELXS-01 (Sheldrick, 2001)'
_diffrn_ambient_temperature 173(2)
_diffrn_measured_fraction_theta_full 1.000
_diffrn_measured_fraction_theta_max 1.000
_diffrn_measurement_device_type 'Bruker SMART APEX CCD'
_diffrn_measurement_method '0.3 deg wide \w exposures'
_diffrn_radiation_monochromator graphite
_diffrn_radiation_source 'fine-focus sealed tube'
_diffrn_radiation_type MoK\a
_diffrn_radiation_wavelength 0.71073
_diffrn_reflns_av_R_equivalents 0.0797
_diffrn_reflns_av_sigmaI/netI 0.0765
_diffrn_reflns_limit_h_max 16
_diffrn_reflns_limit_h_min -16
_diffrn_reflns_limit_k_max 19
_diffrn_reflns_limit_k_min -19
_diffrn_reflns_limit_l_max 21
_diffrn_reflns_limit_l_min -21
_diffrn_reflns_number 29131
_diffrn_reflns_theta_full 25.00
_diffrn_reflns_theta_max 25.00
_diffrn_reflns_theta_min 1.53
_diffrn_standards_decay_% 0
_diffrn_standards_interval_count na
_diffrn_standards_interval_time na
_diffrn_standards_number 'none (area detector data)'
_exptl_absorpt_coefficient_mu 1.109
_exptl_absorpt_correction_T_max 0.9570
_exptl_absorpt_correction_T_min 0.9068
_exptl_absorpt_correction_type 'multi-scan (SADABS)'
_exptl_crystal_colour 'pale pink'
_exptl_crystal_density_diffrn 1.453
_exptl_crystal_density_meas ?
_exptl_crystal_density_method none
_exptl_crystal_description block
_exptl_crystal_F_000 1816
_exptl_crystal_size_max 0.09
_exptl_crystal_size_mid 0.05
_exptl_crystal_size_min 0.04
_refine_diff_density_max 0.536
_refine_diff_density_min -0.431
_refine_diff_density_rms 0.081
_refine_ls_extinction_coef noref
_refine_ls_extinction_method none
_refine_ls_goodness_of_fit_ref 1.013
_refine_ls_hydrogen_treatment noref
_refine_ls_matrix_type full
_refine_ls_number_parameters 522
_refine_ls_number_reflns 7152
_refine_ls_number_restraints 15
_refine_ls_restrained_S_all 1.014
_refine_ls_R_factor_all 0.1059
_refine_ls_R_factor_gt 0.0580
_refine_ls_shift/su_max 0.001
_refine_ls_shift/su_mean 0.000
_refine_ls_structure_factor_coef Fsqd
_refine_ls_weighting_details 'calc w=1/[\s^2^(Fo^2^)+(0.0622P)^2^+2.2067P] where P=(Fo^2^+2Fc^2^)/3'
_refine_ls_weighting_scheme calc
_refine_ls_wR_factor_gt 0.1216
_refine_ls_wR_factor_ref 0.1425
_reflns_number_gt 4479
_reflns_number_total 7152
_reflns_threshold_expression >2sigma(I)
_cod_data_source_file ic7005327.cif
_cod_data_source_block '[Cu2(O2C(3,5-F)2C6H3)2(C14H10)2](C6H5CH3)_(4)'
_cod_depositor_comments
;
The following automatic conversions were performed:

'_chemical_melting_point' value 'not measured' was changed to '?' -
the value is undefined or not given.

Automatic conversion script
Id: cif_fix_values 2281 2013-09-26 08:29:07Z andrius 

The following automatic conversions were performed:

'_exptl_crystal_density_meas' value 'not measured' was changed to '?'
- the value is perceived as not measured.

Automatic conversion script
Id: cif_fix_values 3008 2015-01-20 13:52:24Z robertas 
;
_cod_database_code 4339803

loop_
_symmetry_equiv_pos_as_xyz
'x, y, z'
'-x, y+1/2, -z+1/2'
'-x, -y, -z'
'x, -y-1/2, z-1/2'

loop_
_atom_site_label
_atom_site_type_symbol
_atom_site_fract_x
_atom_site_fract_y
_atom_site_fract_z
_atom_site_U_iso_or_equiv
_atom_site_adp_type
_atom_site_occupancy
_atom_site_symmetry_multiplicity
_atom_site_calc_flag
_atom_site_refinement_flags
_atom_site_disorder_assembly
_atom_site_disorder_group
Cu1 Cu 0.13888(4) 0.87252(3) 0.02538(3) 0.02930(18) Uani 1 1 d . . .
O1 O 0.1570(2) 0.94287(19) 0.11129(17) 0.0323(8) Uani 1 1 d . A .
O2 O 0.1599(3) 0.76753(19) 0.07361(17) 0.0326(8) Uani 1 1 d . . .
C15 C 0.1140(3) 0.9334(3) -0.0669(2) 0.0266(11) Uani 1 1 d . . .
C16 C 0.1165(3) 0.8605(3) -0.0819(2) 0.0267(11) Uani 1 1 d . . .
C17 C 0.1076(3) 1.0204(3) -0.0771(3) 0.0282(11) Uani 1 1 d . . .
C19 C 0.0924(3) 1.0725(3) -0.0209(3) 0.0317(12) Uani 1 1 d . . .
H19 H 0.0869 1.0517 0.0263 0.038 Uiso 1 1 calc R . .
C20 C 0.0851(4) 1.1545(3) -0.0335(3) 0.0426(14) Uani 1 1 d . . .
H20 H 0.0739 1.1898 0.0051 0.051 Uiso 1 1 calc R . .
C21 C 0.0938(4) 1.1857(3) -0.1014(4) 0.0549(17) Uani 1 1 d . . .
H21 H 0.0894 1.2423 -0.1095 0.066 Uiso 1 1 calc R . .
C22 C 0.1088(5) 1.1350(4) -0.1570(4) 0.0594(17) Uani 1 1 d . . .
H22 H 0.1140 1.1566 -0.2040 0.071 Uiso 1 1 calc R . .
C23 C 0.1165(4) 1.0521(3) -0.1456(3) 0.0408(13) Uani 1 1 d . . .
H23 H 0.1278 1.0174 -0.1845 0.049 Uiso 1 1 calc R . .
C18 C 0.1137(3) 0.7865(3) -0.1241(3) 0.0293(11) Uani 1 1 d . . .
C24 C 0.0992(4) 0.7125(3) -0.0943(3) 0.0473(15) Uani 1 1 d . . .
H24 H 0.0919 0.7087 -0.0439 0.057 Uiso 1 1 calc R . .
C25 C 0.0951(5) 0.6436(3) -0.1361(4) 0.0605(18) Uani 1 1 d . . .
H25 H 0.0834 0.5927 -0.1151 0.073 Uiso 1 1 calc R . .
C26 C 0.1078(4) 0.6487(4) -0.2085(4) 0.0542(17) Uani 1 1 d . . .
H26 H 0.1059 0.6011 -0.2375 0.065 Uiso 1 1 calc R . .
C27 C 0.1231(5) 0.7208(4) -0.2384(3) 0.069(2) Uani 1 1 d . . .
H27 H 0.1318 0.7240 -0.2885 0.082 Uiso 1 1 calc R . .
C28 C 0.1262(5) 0.7903(3) -0.1965(3) 0.0539(17) Uani 1 1 d . . .
H28 H 0.1371 0.8411 -0.2180 0.065 Uiso 1 1 calc R . .
Cu2 Cu 0.34755(4) 0.87391(3) 0.04333(3) 0.03015(18) Uani 1 1 d . . .
O3 O 0.3244(2) 0.94626(19) 0.12363(18) 0.0355(8) Uani 1 1 d . A .
O4 O 0.3286(3) 0.76849(19) 0.08841(18) 0.0347(8) Uani 1 1 d . . .
C29 C 0.3800(3) 0.9327(3) -0.0431(2) 0.0269(11) Uani 1 1 d . . .
C30 C 0.3823(3) 0.8598(3) -0.0554(3) 0.0289(11) Uani 1 1 d . . .
C31 C 0.3878(3) 1.0182(3) -0.0558(3) 0.0293(11) Uani 1 1 d . . .
C33 C 0.3582(4) 1.0773(3) -0.0099(3) 0.0382(13) Uani 1 1 d . . .
H33 H 0.3307 1.0617 0.0325 0.046 Uiso 1 1 calc R . .
C34 C 0.3682(4) 1.1575(3) -0.0251(4) 0.0523(16) Uani 1 1 d . . .
H34 H 0.3476 1.1970 0.0070 0.063 Uiso 1 1 calc R . .
C35 C 0.4073(4) 1.1815(4) -0.0855(4) 0.0574(18) Uani 1 1 d . . .
H35 H 0.4143 1.2373 -0.0954 0.069 Uiso 1 1 calc R . .
C36 C 0.4364(4) 1.1248(4) -0.1320(4) 0.0567(17) Uani 1 1 d . . .
H36 H 0.4634 1.1415 -0.1743 0.068 Uiso 1 1 calc R . .
C37 C 0.4267(4) 1.0433(3) -0.1179(3) 0.0412(14) Uani 1 1 d . . .
H37 H 0.4466 1.0044 -0.1506 0.049 Uiso 1 1 calc R . .
C32 C 0.3913(3) 0.7874(3) -0.0991(3) 0.0335(12) Uani 1 1 d . . .
C38 C 0.3812(5) 0.7111(3) -0.0739(4) 0.0601(18) Uani 1 1 d . . .
H38 H 0.3694 0.7028 -0.0250 0.072 Uiso 1 1 calc R . .
C39 C 0.3879(6) 0.6457(4) -0.1191(5) 0.081(2) Uani 1 1 d . . .
H39 H 0.3815 0.5926 -0.1009 0.097 Uiso 1 1 calc R . .
C40 C 0.4036(5) 0.6566(4) -0.1893(4) 0.068(2) Uani 1 1 d . . .
H40 H 0.4064 0.6114 -0.2206 0.081 Uiso 1 1 calc R . .
C41 C 0.4152(5) 0.7319(4) -0.2149(4) 0.075(2) Uani 1 1 d . . .
H41 H 0.4273 0.7394 -0.2638 0.090 Uiso 1 1 calc R . .
C42 C 0.4095(5) 0.7977(4) -0.1704(3) 0.0608(18) Uani 1 1 d . . .
H42 H 0.4181 0.8505 -0.1886 0.073 Uiso 1 1 calc R . .
C1 C 0.2419(4) 0.9675(3) 0.1404(2) 0.0281(11) Uani 1 1 d . . .
C3 C 0.2432(4) 1.0299(3) 0.1999(3) 0.0288(11) Uani 1 1 d . A 1
C5 C 0.1541(4) 1.0579(3) 0.2190(3) 0.0354(12) Uani 1 1 d . A 1
H5 H 0.0914 1.0384 0.1948 0.042 Uiso 1 1 calc R A 1
C6 C 0.1585(4) 1.1145(3) 0.2738(3) 0.0461(15) Uani 1 1 d . A 1
F1 F 0.0717(2) 1.1422(2) 0.2931(2) 0.0844(14) Uani 1 1 d . A 1
C7 C 0.2448(8) 1.1545(7) 0.3007(6) 0.036(3) Uiso 0.55 1 d P A 1
H7 H 0.2452 1.1992 0.3330 0.043 Uiso 0.55 1 calc PR A 1
C8 C 0.3320(8) 1.1259(7) 0.2782(6) 0.032(3) Uiso 0.55 1 d P A 1
F2 F 0.4213(4) 1.1604(4) 0.3079(3) 0.0499(16) Uiso 0.55 1 d P A 1
C9 C 0.3326(4) 1.0608(3) 0.2336(3) 0.0464(15) Uani 1 1 d . A 1
H9 H 0.3943 1.0371 0.2259 0.056 Uiso 1 1 calc R A 1
C3X C 0.2432(4) 1.0299(3) 0.1999(3) 1.000 Uiso 0.00 1 d P A 2
C5X C 0.1541(4) 1.0579(3) 0.2190(3) 1.000 Uiso 0.00 1 d P A 2
C6X C 0.1585(4) 1.1145(3) 0.2738(3) 1.000 Uiso 0.00 1 d P A 2
F1X F 0.0717(2) 1.1422(2) 0.2931(2) 1.000 Uiso 0.00 1 d P A 2
C7X C 0.2465(10) 1.1345(8) 0.3204(8) 0.033(3) Uiso 0.45 1 d P A 2
H7X H 0.2460 1.1669 0.3629 0.040 Uiso 0.45 1 calc PR A 2
C8X C 0.3309(10) 1.1057(8) 0.3019(8) 0.039(4) Uiso 0.45 1 d P A 2
F2X F 0.4203(5) 1.1292(4) 0.3401(4) 0.0445(18) Uiso 0.45 1 d P A 2
C9X C 0.3326(4) 1.0608(3) 0.2336(3) 1.000 Uiso 0.00 1 d P A 2
C2 C 0.2454(4) 0.7367(3) 0.0931(2) 0.0301(12) Uani 1 1 d . . .
C4 C 0.2469(4) 0.6529(3) 0.1246(2) 0.0296(11) Uani 1 1 d . . .
C10 C 0.1581(4) 0.6147(3) 0.1323(3) 0.0318(12) Uani 1 1 d . . .
H10 H 0.0953 0.6401 0.1168 0.038 Uiso 1 1 calc R . .
C11 C 0.1629(4) 0.5386(3) 0.1632(3) 0.0384(13) Uani 1 1 d . . .
F3 F 0.0756(2) 0.50129(19) 0.17099(18) 0.0616(10) Uani 1 1 d . . .
C12 C 0.2504(4) 0.4990(3) 0.1865(3) 0.0443(14) Uani 1 1 d . . .
H12 H 0.2516 0.4471 0.2085 0.053 Uiso 1 1 calc R . .
C13 C 0.3365(4) 0.5382(3) 0.1764(3) 0.0429(14) Uani 1 1 d . . .
F4 F 0.4253(3) 0.50023(19) 0.1981(2) 0.0670(10) Uani 1 1 d . . .
C14 C 0.3375(4) 0.6147(3) 0.1463(3) 0.0373(13) Uani 1 1 d . . .
H14 H 0.3989 0.6402 0.1406 0.045 Uiso 1 1 calc R . .
C43 C 0.2153(14) 0.2739(10) 0.1343(9) 0.102(6) Uiso 0.50 1 d PD B 1
H43A H 0.2820 0.2555 0.1568 0.153 Uiso 0.50 1 calc PR B 1
H43B H 0.1759 0.2277 0.1128 0.153 Uiso 0.50 1 calc PR B 1
H43C H 0.1812 0.2990 0.1718 0.153 Uiso 0.50 1 calc PR B 1
C44 C 0.2255(18) 0.3333(19) 0.0764(18) 0.171(16) Uiso 0.50 1 d PD B 1
C45 C 0.1516(10) 0.3704(10) 0.0381(9) 0.052(4) Uiso 0.50 1 d PD B 1
H45 H 0.0861 0.3557 0.0463 0.062 Uiso 0.50 1 calc PR B 1
C46 C 0.1581(10) 0.4288(10) -0.0131(9) 0.058(4) Uiso 0.50 1 d PD B 1
H46 H 0.0997 0.4525 -0.0402 0.070 Uiso 0.50 1 calc PR B 1
C47 C 0.2530(16) 0.4523(11) -0.0241(10) 0.087(6) Uiso 0.50 1 d PD B 1
H47 H 0.2626 0.4936 -0.0580 0.104 Uiso 0.50 1 calc PR B 1
C48 C 0.3393(14) 0.4099(16) 0.0198(15) 0.113(11) Uiso 0.50 1 d PD B 1
H48 H 0.4055 0.4232 0.0124 0.136 Uiso 0.50 1 calc PR B 1
C49 C 0.3253(14) 0.3512(13) 0.0714(12) 0.089(9) Uiso 0.50 1 d PD B 1
H49 H 0.3798 0.3252 0.1012 0.106 Uiso 0.50 1 calc PR B 1
C43X C 0.2744(14) 0.2724(10) 0.1385(9) 0.102(6) Uiso 0.50 1 d PD C 2
H43D H 0.3472 0.2645 0.1484 0.153 Uiso 0.50 1 calc PR C 2
H43E H 0.2415 0.2209 0.1236 0.153 Uiso 0.50 1 calc PR C 2
H43F H 0.2508 0.2920 0.1831 0.153 Uiso 0.50 1 calc PR C 2
C44X C 0.2499(10) 0.3315(8) 0.0797(8) 0.043(4) Uiso 0.50 1 d PD C 2
C45X C 0.1569(13) 0.3525(14) 0.0593(13) 0.104(9) Uiso 0.50 1 d PD C 2
H45X H 0.1039 0.3286 0.0803 0.124 Uiso 0.50 1 calc PR C 2
C46X C 0.1389(17) 0.4107(17) 0.0058(16) 0.158(13) Uiso 0.50 1 d PD C 2
H46X H 0.0715 0.4260 -0.0113 0.190 Uiso 0.50 1 calc PR C 2
C47X C 0.214(2) 0.4475(18) -0.0238(16) 0.167(15) Uiso 0.50 1 d PD C 2
H47X H 0.1991 0.4881 -0.0602 0.201 Uiso 0.50 1 calc PR C 2
C48X C 0.3202(17) 0.4240(14) 0.0011(13) 0.095(9) Uiso 0.50 1 d PD C 2
H48X H 0.3756 0.4480 -0.0170 0.114 Uiso 0.50 1 calc PR C 2
C49X C 0.3298(10) 0.3642(11) 0.0527(10) 0.056(5) Uiso 0.50 1 d PD C 2
H49X H 0.3950 0.3443 0.0706 0.068 Uiso 0.50 1 calc PR C 2

loop_
_atom_site_aniso_label
_atom_site_aniso_U_11
_atom_site_aniso_U_22
_atom_site_aniso_U_33
_atom_site_aniso_U_23
_atom_site_aniso_U_13
_atom_site_aniso_U_12
Cu1 0.0382(4) 0.0248(3) 0.0242(3) -0.0009(3) 0.0024(3) 0.0005(3)
O1 0.037(2) 0.032(2) 0.0280(19) -0.0074(15) 0.0048(16) 0.0014(16)
O2 0.042(2) 0.0283(19) 0.0276(19) 0.0049(15) 0.0045(16) 0.0013(16)
C15 0.023(3) 0.033(3) 0.024(3) 0.002(2) 0.007(2) -0.002(2)
C16 0.028(3) 0.031(3) 0.021(3) 0.000(2) 0.003(2) 0.000(2)
C17 0.023(3) 0.028(3) 0.033(3) 0.006(2) 0.003(2) 0.001(2)
C19 0.028(3) 0.032(3) 0.034(3) 0.003(2) 0.003(2) -0.001(2)
C20 0.041(3) 0.025(3) 0.063(4) 0.000(3) 0.013(3) 0.000(2)
C21 0.060(4) 0.029(3) 0.079(5) 0.019(3) 0.020(4) 0.005(3)
C22 0.077(5) 0.050(4) 0.052(4) 0.024(3) 0.013(3) 0.002(3)
C23 0.046(3) 0.045(4) 0.033(3) 0.005(3) 0.012(3) -0.002(3)
C18 0.028(3) 0.031(3) 0.028(3) -0.008(2) 0.002(2) -0.002(2)
C24 0.075(4) 0.030(3) 0.034(3) -0.008(3) -0.002(3) -0.013(3)
C25 0.080(5) 0.024(3) 0.069(5) -0.004(3) -0.013(4) -0.009(3)
C26 0.060(4) 0.046(4) 0.058(4) -0.027(3) 0.013(3) 0.000(3)
C27 0.111(6) 0.058(4) 0.045(4) -0.024(3) 0.039(4) -0.017(4)
C28 0.092(5) 0.036(3) 0.039(3) -0.005(3) 0.026(3) -0.010(3)
Cu2 0.0390(4) 0.0233(3) 0.0319(4) -0.0021(3) 0.0174(3) -0.0029(3)
O3 0.038(2) 0.036(2) 0.037(2) -0.0059(16) 0.0190(17) -0.0037(17)
O4 0.042(2) 0.0262(19) 0.038(2) 0.0036(16) 0.0145(17) -0.0026(16)
C29 0.020(3) 0.037(3) 0.026(3) 0.000(2) 0.009(2) 0.001(2)
C30 0.029(3) 0.034(3) 0.026(3) -0.002(2) 0.012(2) -0.001(2)
C31 0.026(3) 0.027(3) 0.035(3) 0.002(2) 0.008(2) -0.003(2)
C33 0.039(3) 0.027(3) 0.052(4) 0.006(3) 0.017(3) 0.003(2)
C34 0.049(4) 0.026(3) 0.084(5) -0.001(3) 0.017(3) 0.002(3)
C35 0.046(4) 0.035(4) 0.090(5) 0.025(4) 0.007(4) -0.002(3)
C36 0.047(4) 0.064(4) 0.062(4) 0.034(4) 0.019(3) -0.005(3)
C37 0.043(3) 0.044(3) 0.040(3) 0.011(3) 0.015(3) 0.000(3)
C32 0.025(3) 0.039(3) 0.037(3) -0.010(3) 0.005(2) 0.001(2)
C38 0.086(5) 0.037(4) 0.069(4) -0.012(3) 0.050(4) -0.011(3)
C39 0.108(6) 0.032(4) 0.117(7) -0.019(4) 0.063(5) -0.020(4)
C40 0.061(4) 0.061(5) 0.083(5) -0.043(4) 0.016(4) 0.005(4)
C41 0.112(6) 0.069(5) 0.043(4) -0.013(4) 0.011(4) 0.041(5)
C42 0.102(5) 0.046(4) 0.037(4) -0.001(3) 0.019(3) 0.031(4)
C1 0.043(3) 0.022(3) 0.020(3) 0.003(2) 0.007(2) 0.003(2)
C3 0.037(3) 0.022(3) 0.028(3) -0.001(2) 0.008(2) 0.000(2)
C5 0.035(3) 0.031(3) 0.040(3) -0.011(2) 0.003(2) -0.006(2)
C6 0.038(3) 0.044(3) 0.060(4) -0.023(3) 0.020(3) 0.002(3)
F1 0.048(2) 0.089(3) 0.123(3) -0.068(3) 0.032(2) -0.004(2)
C9 0.029(3) 0.049(4) 0.061(4) -0.027(3) 0.004(3) 0.007(3)
C2 0.047(3) 0.026(3) 0.021(3) -0.007(2) 0.014(2) -0.001(3)
C4 0.041(3) 0.025(3) 0.023(3) -0.002(2) 0.006(2) -0.001(2)
C10 0.040(3) 0.030(3) 0.027(3) -0.003(2) 0.009(2) -0.005(2)
C11 0.053(4) 0.028(3) 0.036(3) -0.003(2) 0.014(3) -0.008(3)
F3 0.071(2) 0.0429(19) 0.075(2) 0.0029(18) 0.0246(19) -0.0269(18)
C12 0.070(4) 0.024(3) 0.039(3) 0.003(2) 0.012(3) -0.006(3)
C13 0.059(4) 0.029(3) 0.041(3) 0.003(3) 0.006(3) 0.012(3)
F4 0.069(2) 0.042(2) 0.086(3) 0.0096(19) 0.002(2) 0.0180(18)
C14 0.043(3) 0.031(3) 0.038(3) -0.002(2) 0.007(2) -0.003(2)

loop_
_atom_type_symbol
_atom_type_description
_atom_type_scat_dispersion_real
_atom_type_scat_dispersion_imag
_atom_type_scat_source
C C 0.0033 0.0016 'International Tables Vol C Tables 4.2.6.8 and 6.1.1.4'
H H 0.0000 0.0000 'International Tables Vol C Tables 4.2.6.8 and 6.1.1.4'
O O 0.0106 0.0060 'International Tables Vol C Tables 4.2.6.8 and 6.1.1.4'
F F 0.0171 0.0103 'International Tables Vol C Tables 4.2.6.8 and 6.1.1.4'
Cu Cu 0.3201 1.2651 'International Tables Vol C Tables 4.2.6.8 and 6.1.1.4'

loop_
_geom_angle_atom_site_label_1
_geom_angle_atom_site_label_2
_geom_angle_atom_site_label_3
_geom_angle
_geom_angle_publ_flag
O1 Cu1 O2 99.84(13) y
O1 Cu1 C15 112.36(17) y
O2 Cu1 C15 147.74(17) y
O1 Cu1 C16 149.16(17) y
O2 Cu1 C16 110.90(16) y
C15 Cu1 C16 36.84(18) y
O1 Cu1 Cu2 84.23(10) y
O2 Cu1 Cu2 83.09(10) y
C15 Cu1 Cu2 97.72(13) y
C16 Cu1 Cu2 96.75(13) y
C1 O1 Cu1 122.3(3) n
C2 O2 Cu1 123.5(3) n
C16 C15 C17 160.0(5) y
C16 C15 Cu1 71.6(3) y
C17 C15 Cu1 128.3(4) y
C15 C16 C18 160.6(5) y
C15 C16 Cu1 71.5(3) y
C18 C16 Cu1 127.9(3) y
C19 C17 C23 119.1(5) y
C19 C17 C15 122.2(4) y
C23 C17 C15 118.7(5) y
C20 C19 C17 120.2(5) y
C21 C20 C19 120.6(5) y
C22 C21 C20 119.7(5) y
C21 C22 C23 120.7(6) y
C17 C23 C22 119.7(5) y
C24 C18 C28 118.5(5) y
C24 C18 C16 122.4(4) y
C28 C18 C16 119.1(5) y
C18 C24 C25 121.0(5) y
C24 C25 C26 119.6(6) y
C27 C26 C25 120.1(5) y
C26 C27 C28 120.3(6) y
C18 C28 C27 120.5(5) y
C30 Cu2 O3 149.23(17) y
C30 Cu2 O4 110.54(17) y
O3 Cu2 O4 100.21(13) y
C30 Cu2 C29 36.46(18) y
O3 Cu2 C29 112.78(18) y
O4 Cu2 C29 147.00(17) y
C30 Cu2 Cu1 105.64(14) y
O3 Cu2 Cu1 79.66(10) y
O4 Cu2 Cu1 81.28(10) y
C29 Cu2 Cu1 104.69(13) y
C1 O3 Cu2 127.4(3) n
C2 O4 Cu2 125.3(3) n
C30 C29 C31 158.4(5) y
C30 C29 Cu2 71.3(3) y
C31 C29 Cu2 130.3(4) y
C29 C30 C32 156.1(5) y
C29 C30 Cu2 72.2(3) y
C32 C30 Cu2 131.5(4) y
C33 C31 C37 117.9(5) y
C33 C31 C29 123.9(4) y
C37 C31 C29 118.2(4) y
C34 C33 C31 120.8(5) y
C35 C34 C33 120.8(6) y
C34 C35 C36 119.7(5) y
C35 C36 C37 120.4(5) y
C36 C37 C31 120.3(5) y
C38 C32 C42 118.7(5) y
C38 C32 C30 123.6(5) y
C42 C32 C30 117.8(5) y
C32 C38 C39 120.3(6) y
C40 C39 C38 120.4(6) y
C41 C40 C39 120.0(6) y
C40 C41 C42 120.3(6) y
C41 C42 C32 120.3(6) y
O3 C1 O1 126.2(4) n
O3 C1 C3 117.5(4) n
O1 C1 C3 116.3(4) n
C9 C3 C5 119.8(4) n
C9 C3 C1 120.0(4) n
C5 C3 C1 120.2(4) n
C6 C5 C3 118.4(5) n
F1 C6 C7 117.7(6) n
F1 C6 C5 118.8(5) n
C7 C6 C5 122.5(6) n
C6 C7 C8 116.1(10) n
C9 C8 F2 119.2(8) n
C9 C8 C7 122.4(9) n
F2 C8 C7 118.1(9) n
C8 C9 C3 119.1(6) n
C7X C8X F2X 119.5(12) n
O4 C2 O2 126.8(4) n
O4 C2 C4 117.1(5) n
O2 C2 C4 116.2(4) n
C14 C4 C10 120.3(5) n
C14 C4 C2 119.6(5) n
C10 C4 C2 120.1(5) n
C4 C10 C11 118.3(5) n
F3 C11 C12 118.2(5) n
F3 C11 C10 118.2(5) n
C12 C11 C10 123.6(5) n
C11 C12 C13 116.3(5) n
F4 C13 C12 118.0(5) n
F4 C13 C14 118.7(5) n
C12 C13 C14 123.3(5) n
C4 C14 C13 118.3(5) n
C45 C44 C49 122.5(18) n
C45 C44 C43 124(2) n
C49 C44 C43 112.8(18) n
C44 C45 C46 126.3(15) n
C45 C46 C47 117.4(12) n
C46 C47 C48 117.0(14) n
C49 C48 C47 121.6(15) n
C48 C49 C44 115.2(15) n
C45X C44X C49X 124.7(13) n
C45X C44X C43X 119.5(15) n
C49X C44X C43X 115.8(15) n
C44X C45X C46X 116.9(16) n
C45X C46X C47X 122.5(19) n
C46X C47X C48X 119.9(18) n
C49X C48X C47X 112.9(14) n
C48X C49X C44X 123.1(13) n

loop_
_geom_bond_atom_site_label_1
_geom_bond_atom_site_label_2
_geom_bond_distance
_geom_bond_publ_flag
Cu1 O1 1.951(3) y
Cu1 O2 1.954(3) y
Cu1 C15 1.962(5) y
Cu1 C16 1.963(4) y
Cu1 Cu2 2.7829(8) y
O1 C1 1.256(5) n
O2 C2 1.262(6) n
C15 C16 1.241(6) y
C15 C17 1.453(6) y
C16 C18 1.448(6) y
C17 C19 1.388(6) y
C17 C23 1.390(6) y
C19 C20 1.378(7) y
C20 C21 1.375(7) y
C21 C22 1.363(8) y
C22 C23 1.390(7) y
C18 C24 1.370(7) y
C18 C28 1.372(7) y
C24 C25 1.373(7) y
C25 C26 1.375(8) y
C26 C27 1.344(8) y
C27 C28 1.384(7) y
Cu2 C30 1.962(5) y
Cu2 O3 1.966(3) y
Cu2 O4 1.967(3) y
Cu2 C29 1.972(5) y
O3 C1 1.250(5) n
O4 C2 1.254(5) n
C29 C30 1.231(6) y
C29 C31 1.441(7) y
C30 C32 1.459(6) y
C31 C33 1.391(6) y
C31 C37 1.394(6) y
C33 C34 1.369(7) y
C34 C35 1.363(8) y
C35 C36 1.368(8) y
C36 C37 1.384(7) y
C32 C38 1.362(7) y
C32 C42 1.382(7) y
C38 C39 1.377(8) y
C39 C40 1.356(9) y
C40 C41 1.349(9) y
C41 C42 1.373(8) y
C1 C3 1.504(6) n
C3 C9 1.369(7) n
C3 C5 1.384(6) n
C5 C6 1.373(7) n
C6 F1 1.354(6) n
C6 C7 1.364(12) n
C7 C8 1.389(15) n
C8 C9 1.355(11) n
C8 F2 1.370(11) n
C7X C8X 1.327(18) n
C8X F2X 1.357(14) n
C2 C4 1.504(6) n
C4 C14 1.379(7) n
C4 C10 1.381(6) n
C10 C11 1.381(7) n
C11 F3 1.356(6) n
C11 C12 1.360(7) n
C12 C13 1.367(7) n
C13 F4 1.357(6) n
C13 C14 1.385(7) n
C43 C44 1.473(16) n
C44 C45 1.286(19) n
C44 C49 1.394(18) n
C45 C46 1.36(2) n
C46 C47 1.38(2) n
C47 C48 1.49(2) n
C48 C49 1.39(2) n
C43X C44X 1.462(14) n
C44X C45X 1.300(19) n
C44X C49X 1.366(15) n
C45X C46X 1.37(2) n
C46X C47X 1.37(2) n
C47X C48X 1.48(2) n
C48X C49X 1.37(2) n
